data_4330512
loop_
_publ_author_name
'XiaoLiang Zhao'
'Di Sun'
'Shuai Yuan'
'Shengyu Feng'
'Rong Cao'
'Daqiang Yuan'
'Suna Wang'
'Jianmin Dou'
'Daofeng Sun'

_publ_contact_author_name
;
;
_publ_section_title
;
 Comparison of the Effect of Functional Groups on Gas-Uptake Capacities by
 Fixing the Volumes of Cages A and B and Modifying the Inner Wall of Cage
 C in rht-Type MOFs
;
_journal_name_full 'Inorganic Chemistry'
_journal_page_first 10350
_journal_page_last 10355
_journal_paper_doi 10.1021/ic3015207
_journal_volume 51
_journal_year 2012
_chemical_formula_sum 'C78 H83 Cu3 N3 O21 Si'
_chemical_formula_weight 1007.35
_chemical_name_systematic
;
 ? 
;
_space_group_crystal_system cubic
_space_group_IT_number 225
_space_group_name_Hall '-F 4 2 3'
_space_group_name_H-M_alt 'F m -3 m'
_symmetry_space_group_name_Hall '-F 4 2 3'
_symmetry_space_group_name_H-M 'F m -3 m'
_atom_sites_solution_hydrogens geom
_atom_sites_solution_primary direct
_atom_sites_solution_secondary difmap
_audit_creation_date 2012-05-22
_audit_creation_method
;
  Olex2 1.2-ac2
  (compiled 2012.03.06 svn.r2239, GUI svn.r4109)
;
_cell_angle_alpha 90.00
_cell_angle_beta 90.00
_cell_angle_gamma 90.00
_cell_formula_units_Z 32
_cell_length_a 43.5971(9)
_cell_length_b 43.5971(9)
_cell_length_c 43.5971(9)
_cell_measurement_reflns_used 7303
_cell_measurement_temperature 173(2)
_cell_measurement_theta_max 17.1385
_cell_measurement_theta_min 2.2885
_cell_volume 82865(3)
_computing_cell_refinement 7303
_computing_data_collection 2.2885
_computing_data_reduction 17.1385
_computing_molecular_graphics
;
O. V. Dolomanov, L. J. Bourhis, R. J. Gildea, J. A. K. Howard and H. Puschmann,
OLEX2: a complete structure solution, refinement and analysis program.
J. Appl. Cryst. (2009). 42, 339-341.
;
_computing_publication_material
;
O. V. Dolomanov, L. J. Bourhis, R. J. Gildea, J. A. K. Howard and H. Puschmann,
OLEX2: a complete structure solution, refinement and analysis program.
J. Appl. Cryst. (2009). 42, 339-341.
;
_computing_structure_refinement 'SHELXL-97 (Sheldrick, 2008)'
_computing_structure_solution 'SHELXS-97 (Sheldrick, 2008)'
_diffrn_ambient_temperature 173(2)
_diffrn_measured_fraction_theta_full 0.992
_diffrn_measured_fraction_theta_max 0.992
_diffrn_measurement_device_type 'BrukerAXS area detector'
_diffrn_measurement_method 'phi and omega scans'
_diffrn_radiation_monochromator graphite
_diffrn_radiation_type MoK\a
_diffrn_radiation_wavelength 0.71073
_diffrn_reflns_av_R_equivalents 0.0494
_diffrn_reflns_av_unetI/netI 0.0094
_diffrn_reflns_limit_h_max 36
_diffrn_reflns_limit_h_min -36
_diffrn_reflns_limit_k_max 36
_diffrn_reflns_limit_k_min -36
_diffrn_reflns_limit_l_max 36
_diffrn_reflns_limit_l_min -36
_diffrn_reflns_number 63165
_diffrn_reflns_theta_full 17.20
_diffrn_reflns_theta_max 17.20
_diffrn_reflns_theta_min 2.29
_diffrn_source 'fine-focus sealed tube'
_exptl_absorpt_coefficient_mu 0.651
_exptl_absorpt_correction_T_max 0.9437
_exptl_absorpt_correction_T_min 0.9259
_exptl_absorpt_correction_type multi-scan
_exptl_absorpt_process_details sadabs
_exptl_crystal_colour green
_exptl_crystal_density_diffrn 0.646
_exptl_crystal_description prism
_exptl_crystal_F_000 16288
_exptl_crystal_size_max 0.12
_exptl_crystal_size_mid 0.10
_exptl_crystal_size_min 0.09
_platon_squeeze_details
;
A. L. Spek, J. Appl. Crystallogr., 2003, 36, 7-13.


;
_refine_diff_density_max 0.501
_refine_diff_density_min -0.397
_refine_diff_density_rms 0.054
_refine_ls_extinction_method none
_refine_ls_goodness_of_fit_ref 1.056
_refine_ls_hydrogen_treatment constr
_refine_ls_matrix_type full
_refine_ls_number_parameters 128
_refine_ls_number_reflns 1300
_refine_ls_number_restraints 72
_refine_ls_restrained_S_all 1.054
_refine_ls_R_factor_all 0.0560
_refine_ls_R_factor_gt 0.0532
_refine_ls_shift/su_max 0.000
_refine_ls_shift/su_mean 0.000
_refine_ls_structure_factor_coef Fsqd
_refine_ls_weighting_details 'calc w=1/[\s^2^(Fo^2^)+(0.0878P)^2^+1134.8662P] where P=(Fo^2^+2Fc^2^)/3'
_refine_ls_weighting_scheme calc
_refine_ls_wR_factor_gt 0.1512
_refine_ls_wR_factor_ref 0.1541
_reflns_number_gt 1222
_reflns_number_total 1300
_reflns_threshold_expression >2sigma(I)
_cod_data_source_file ic3015207_si_002_1.cif
_cod_data_source_block SDU-6
_cod_original_formula_sum C78H83Cu3O21SiN3
_cod_database_code 4330512

loop_
_space_group_symop_id
_space_group_symop_operation_xyz
1 'x, y, z'
2 '-y, x, z'
3 '-x, -y, z'
4 'y, -x, z'
5 'x, -z, y'
6 'x, -y, -z'
7 'x, z, -y'
8 'z, y, -x'
9 '-x, y, -z'
10 '-z, y, x'
11 'z, x, y'
12 'y, z, x'
13 '-y, -z, x'
14 'z, -x, -y'
15 '-y, z, -x'
16 '-z, -x, y'
17 '-z, x, -y'
18 'y, -z, -x'
19 'y, x, -z'
20 '-y, -x, -z'
21 '-x, z, y'
22 '-x, -z, -y'
23 'z, -y, x'
24 '-z, -y, -x'
25 'x, y+1/2, z+1/2'
26 '-y, x+1/2, z+1/2'
27 '-x, -y+1/2, z+1/2'
28 'y, -x+1/2, z+1/2'
29 'x, -z+1/2, y+1/2'
30 'x, -y+1/2, -z+1/2'
31 'x, z+1/2, -y+1/2'
32 'z, y+1/2, -x+1/2'
33 '-x, y+1/2, -z+1/2'
34 '-z, y+1/2, x+1/2'
35 'z, x+1/2, y+1/2'
36 'y, z+1/2, x+1/2'
37 '-y, -z+1/2, x+1/2'
38 'z, -x+1/2, -y+1/2'
39 '-y, z+1/2, -x+1/2'
40 '-z, -x+1/2, y+1/2'
41 '-z, x+1/2, -y+1/2'
42 'y, -z+1/2, -x+1/2'
43 'y, x+1/2, -z+1/2'
44 '-y, -x+1/2, -z+1/2'
45 '-x, z+1/2, y+1/2'
46 '-x, -z+1/2, -y+1/2'
47 'z, -y+1/2, x+1/2'
48 '-z, -y+1/2, -x+1/2'
49 'x+1/2, y, z+1/2'
50 '-y+1/2, x, z+1/2'
51 '-x+1/2, -y, z+1/2'
52 'y+1/2, -x, z+1/2'
53 'x+1/2, -z, y+1/2'
54 'x+1/2, -y, -z+1/2'
55 'x+1/2, z, -y+1/2'
56 'z+1/2, y, -x+1/2'
57 '-x+1/2, y, -z+1/2'
58 '-z+1/2, y, x+1/2'
59 'z+1/2, x, y+1/2'
60 'y+1/2, z, x+1/2'
61 '-y+1/2, -z, x+1/2'
62 'z+1/2, -x, -y+1/2'
63 '-y+1/2, z, -x+1/2'
64 '-z+1/2, -x, y+1/2'
65 '-z+1/2, x, -y+1/2'
66 'y+1/2, -z, -x+1/2'
67 'y+1/2, x, -z+1/2'
68 '-y+1/2, -x, -z+1/2'
69 '-x+1/2, z, y+1/2'
70 '-x+1/2, -z, -y+1/2'
71 'z+1/2, -y, x+1/2'
72 '-z+1/2, -y, -x+1/2'
73 'x+1/2, y+1/2, z'
74 '-y+1/2, x+1/2, z'
75 '-x+1/2, -y+1/2, z'
76 'y+1/2, -x+1/2, z'
77 'x+1/2, -z+1/2, y'
78 'x+1/2, -y+1/2, -z'
79 'x+1/2, z+1/2, -y'
80 'z+1/2, y+1/2, -x'
81 '-x+1/2, y+1/2, -z'
82 '-z+1/2, y+1/2, x'
83 'z+1/2, x+1/2, y'
84 'y+1/2, z+1/2, x'
85 '-y+1/2, -z+1/2, x'
86 'z+1/2, -x+1/2, -y'
87 '-y+1/2, z+1/2, -x'
88 '-z+1/2, -x+1/2, y'
89 '-z+1/2, x+1/2, -y'
90 'y+1/2, -z+1/2, -x'
91 'y+1/2, x+1/2, -z'
92 '-y+1/2, -x+1/2, -z'
93 '-x+1/2, z+1/2, y'
94 '-x+1/2, -z+1/2, -y'
95 'z+1/2, -y+1/2, x'
96 '-z+1/2, -y+1/2, -x'
97 '-x, -y, -z'
98 'y, -x, -z'
99 'x, y, -z'
100 '-y, x, -z'
101 '-x, z, -y'
102 '-x, y, z'
103 '-x, -z, y'
104 '-z, -y, x'
105 'x, -y, z'
106 'z, -y, -x'
107 '-z, -x, -y'
108 '-y, -z, -x'
109 'y, z, -x'
110 '-z, x, y'
111 'y, -z, x'
112 'z, x, -y'
113 'z, -x, y'
114 '-y, z, x'
115 '-y, -x, z'
116 'y, x, z'
117 'x, -z, -y'
118 'x, z, y'
119 '-z, y, -x'
120 'z, y, x'
121 '-x, -y+1/2, -z+1/2'
122 'y, -x+1/2, -z+1/2'
123 'x, y+1/2, -z+1/2'
124 '-y, x+1/2, -z+1/2'
125 '-x, z+1/2, -y+1/2'
126 '-x, y+1/2, z+1/2'
127 '-x, -z+1/2, y+1/2'
128 '-z, -y+1/2, x+1/2'
129 'x, -y+1/2, z+1/2'
130 'z, -y+1/2, -x+1/2'
131 '-z, -x+1/2, -y+1/2'
132 '-y, -z+1/2, -x+1/2'
133 'y, z+1/2, -x+1/2'
134 '-z, x+1/2, y+1/2'
135 'y, -z+1/2, x+1/2'
136 'z, x+1/2, -y+1/2'
137 'z, -x+1/2, y+1/2'
138 '-y, z+1/2, x+1/2'
139 '-y, -x+1/2, z+1/2'
140 'y, x+1/2, z+1/2'
141 'x, -z+1/2, -y+1/2'
142 'x, z+1/2, y+1/2'
143 '-z, y+1/2, -x+1/2'
144 'z, y+1/2, x+1/2'
145 '-x+1/2, -y, -z+1/2'
146 'y+1/2, -x, -z+1/2'
147 'x+1/2, y, -z+1/2'
148 '-y+1/2, x, -z+1/2'
149 '-x+1/2, z, -y+1/2'
150 '-x+1/2, y, z+1/2'
151 '-x+1/2, -z, y+1/2'
152 '-z+1/2, -y, x+1/2'
153 'x+1/2, -y, z+1/2'
154 'z+1/2, -y, -x+1/2'
155 '-z+1/2, -x, -y+1/2'
156 '-y+1/2, -z, -x+1/2'
157 'y+1/2, z, -x+1/2'
158 '-z+1/2, x, y+1/2'
159 'y+1/2, -z, x+1/2'
160 'z+1/2, x, -y+1/2'
161 'z+1/2, -x, y+1/2'
162 '-y+1/2, z, x+1/2'
163 '-y+1/2, -x, z+1/2'
164 'y+1/2, x, z+1/2'
165 'x+1/2, -z, -y+1/2'
166 'x+1/2, z, y+1/2'
167 '-z+1/2, y, -x+1/2'
168 'z+1/2, y, x+1/2'
169 '-x+1/2, -y+1/2, -z'
170 'y+1/2, -x+1/2, -z'
171 'x+1/2, y+1/2, -z'
172 '-y+1/2, x+1/2, -z'
173 '-x+1/2, z+1/2, -y'
174 '-x+1/2, y+1/2, z'
175 '-x+1/2, -z+1/2, y'
176 '-z+1/2, -y+1/2, x'
177 'x+1/2, -y+1/2, z'
178 'z+1/2, -y+1/2, -x'
179 '-z+1/2, -x+1/2, -y'
180 '-y+1/2, -z+1/2, -x'
181 'y+1/2, z+1/2, -x'
182 '-z+1/2, x+1/2, y'
183 'y+1/2, -z+1/2, x'
184 'z+1/2, x+1/2, -y'
185 'z+1/2, -x+1/2, y'
186 '-y+1/2, z+1/2, x'
187 '-y+1/2, -x+1/2, z'
188 'y+1/2, x+1/2, z'
189 'x+1/2, -z+1/2, -y'
190 'x+1/2, z+1/2, y'
191 '-z+1/2, y+1/2, -x'
192 'z+1/2, y+1/2, x'

loop_
_atom_site_label
_atom_site_type_symbol
_atom_site_fract_x
_atom_site_fract_y
_atom_site_fract_z
_atom_site_U_iso_or_equiv
_atom_site_adp_type
_atom_site_occupancy
_atom_site_symmetry_multiplicity
_atom_site_calc_flag
_atom_site_refinement_flags
Cu1 Cu 0.5000 0.32777(2) 0.17223(2) 0.0364(7) Uani 1 4 d S
Cu2 Cu 0.5000 0.37070(2) 0.12930(2) 0.0370(7) Uani 1 4 d S
Si1 Si 0.37892(10) 0.12108(10) 0.12108(10) 0.084(2) Uani 1 6 d S
O1 O 0.46859(10) 0.30891(10) 0.14646(11) 0.0559(15) Uani 1 1 d .
O2 O 0.46856(10) 0.34550(11) 0.11037(10) 0.0511(14) Uani 1 1 d .
O3 O 0.5000 0.29362(13) 0.20638(13) 0.072(3) Uani 1 4 d S
O4 O 0.5000 0.40535(13) 0.09465(13) 0.085(3) Uani 1 4 d S
O5 O 0.40093(19) 0.09907(19) 0.09907(19) 0.095(4) Uani 1 6 d S
H5 H 0.4149 0.1098 0.0912 0.113 Uiso 0.17 1 d PR
C1 C 0.45944(16) 0.3213(2) 0.12193(19) 0.044(2) Uani 1 1 d U
C2 C 0.41915(15) 0.3193(2) 0.08085(15) 0.053(3) Uani 1 2 d S
H2 H 0.4251 0.3394 0.0749 0.064 Uiso 1 2 calc SR
C3 C 0.43452(16) 0.30497(16) 0.10462(16) 0.058(2) Uani 1 1 d .
C4 C 0.42788(17) 0.2748(2) 0.11133(17) 0.076(2) Uani 1 1 d U
H4 H 0.4389 0.2647 0.1272 0.091 Uiso 1 1 calc R
C5 C 0.40501(17) 0.2586(3) 0.09499(17) 0.070(3) Uani 1 2 d SU
C6 C 0.39846(16) 0.2250(2) 0.10154(16) 0.076(3) Uani 1 2 d SDU
C7 C 0.3984(2) 0.2138(3) 0.1320(3) 0.083(5) Uani 0.50 1 d PDU
H7A H 0.4013 0.2272 0.1491 0.099 Uiso 0.50 1 d PR
C8 C 0.3927(2) 0.1828(3) 0.1376(3) 0.084(5) Uani 0.50 1 d PDU
H8A H 0.3925 0.1746 0.1580 0.101 Uiso 0.50 1 d PR
C9 C 0.38685(17) 0.1623(2) 0.11315(17) 0.082(3) Uani 1 2 d SDU
C10 C 0.3870(2) 0.1734(3) 0.0833(3) 0.086(5) Uani 0.50 1 d PDU
H10A H 0.3841 0.1600 0.0662 0.103 Uiso 0.50 1 d PR
C11 C 0.3926(2) 0.2045(3) 0.0771(3) 0.094(5) Uani 0.50 1 d PDU
H11A H 0.3929 0.2126 0.0567 0.113 Uiso 0.50 1 d PR

loop_
_atom_site_aniso_label
_atom_site_aniso_U_11
_atom_site_aniso_U_22
_atom_site_aniso_U_33
_atom_site_aniso_U_23
_atom_site_aniso_U_13
_atom_site_aniso_U_12
Cu1 0.0377(11) 0.0357(8) 0.0357(8) 0.0082(8) 0.000 0.000
Cu2 0.0417(12) 0.0347(8) 0.0347(8) 0.0059(8) 0.000 0.000
Si1 0.084(2) 0.084(2) 0.084(2) 0.036(3) -0.036(3) -0.036(3)
O1 0.060(3) 0.053(3) 0.054(3) 0.020(3) -0.022(3) -0.014(2)
O2 0.062(3) 0.041(3) 0.049(3) 0.013(3) -0.012(2) -0.009(3)
O3 0.076(7) 0.070(4) 0.070(4) 0.035(6) 0.000 0.000
O4 0.134(10) 0.061(4) 0.061(4) 0.036(6) 0.000 0.000
O5 0.095(4) 0.095(4) 0.095(4) 0.006(6) -0.006(6) -0.006(6)
C1 0.042(4) 0.042(4) 0.048(4) -0.004(4) -0.004(4) -0.005(4)
C2 0.062(5) 0.037(7) 0.062(5) 0.001(4) -0.012(7) -0.001(4)
C3 0.075(6) 0.031(5) 0.067(6) 0.017(5) -0.001(5) -0.017(5)
C4 0.073(4) 0.082(5) 0.071(4) 0.003(4) -0.017(4) -0.012(4)
C5 0.072(3) 0.068(5) 0.072(3) 0.006(3) 0.000(4) -0.006(3)
C6 0.077(4) 0.073(5) 0.077(4) 0.005(3) -0.010(4) -0.005(3)
C7 0.090(6) 0.081(6) 0.077(6) 0.002(5) -0.005(5) -0.008(5)
C8 0.091(6) 0.079(6) 0.082(6) 0.001(5) -0.004(5) -0.006(5)
C9 0.083(4) 0.080(5) 0.083(4) 0.006(3) -0.007(4) -0.006(3)
C10 0.093(6) 0.083(6) 0.082(6) 0.000(5) -0.007(5) -0.007(5)
C11 0.100(7) 0.091(7) 0.092(7) 0.002(5) -0.007(5) -0.001(5)

loop_
_atom_type_symbol
_atom_type_description
_atom_type_scat_dispersion_real
_atom_type_scat_dispersion_imag
_atom_type_scat_source
C C 0.0033 0.0016 'International Tables Vol C Tables 4.2.6.8 and 6.1.1.4'
H H 0.0000 0.0000 'International Tables Vol C Tables 4.2.6.8 and 6.1.1.4'
O O 0.0106 0.0060 'International Tables Vol C Tables 4.2.6.8 and 6.1.1.4'
Si Si 0.0817 0.0704 'International Tables Vol C Tables 4.2.6.8 and 6.1.1.4'
Cu Cu 0.3201 1.2651 'International Tables Vol C Tables 4.2.6.8 and 6.1.1.4'

loop_
_geom_angle_atom_site_label_1
_geom_angle_atom_site_label_2
_geom_angle_atom_site_label_3
_geom_angle
_geom_angle_site_symmetry_1
_geom_angle_site_symmetry_3
O1 Cu1 Cu2 83.74(14) 46_655 .
O1 Cu1 Cu2 83.74(14) 141 .
O1 Cu1 Cu2 83.74(14) 102_655 .
O1 Cu1 Cu2 83.74(14) . .
O1 Cu1 O1 89.6(3) 46_655 102_655
O1 Cu1 O1 167.5(3) 141 102_655
O1 Cu1 O1 167.5(3) 46_655 .
O1 Cu1 O1 89.6(3) 141 .
O1 Cu1 O1 89.1(3) 102_655 .
O1 Cu1 O1 89.0(3) 46_655 141
O1 Cu1 O3 96.26(14) 46_655 .
O1 Cu1 O3 96.26(14) 141 .
O1 Cu1 O3 96.26(14) 102_655 .
O1 Cu1 O3 96.26(14) . .
O3 Cu1 Cu2 180.0(2) . .
O2 Cu2 Cu1 84.29(14) 141 .
O2 Cu2 Cu1 84.29(14) 102_655 .
O2 Cu2 Cu1 84.29(14) . .
O2 Cu2 Cu1 84.29(14) 46_655 .
O2 Cu2 O2 168.6(3) 102_655 141
O2 Cu2 O2 168.6(3) . 46_655
O2 Cu2 O2 89.8(2) . 102_655
O2 Cu2 O2 89.0(2) 46_655 102_655
O2 Cu2 O2 89.0(2) . 141
O2 Cu2 O2 89.8(2) 46_655 141
O2 Cu2 O4 95.71(14) . .
O2 Cu2 O4 95.71(14) 46_655 .
O2 Cu2 O4 95.71(14) 102_655 .
O2 Cu2 O4 95.71(14) 141 .
O4 Cu2 Cu1 180.0(2) . .
O5 Si1 C9 110.0(4) . 88
O5 Si1 C9 110.0(4) . 63
O5 Si1 C9 110.0(4) . .
C9 Si1 C9 108.9(4) 63 88
C9 Si1 C9 108.9(4) . 88
C9 Si1 C9 108.9(4) . 63
C1 O1 Cu1 121.9(5) . .
C1 O2 Cu2 122.5(5) . .
O1 C1 C3 116.9(7) . .
O2 C1 O1 127.5(7) . .
O2 C1 C3 115.6(7) . .
C3 C2 C3 121.6(10) . 167
C2 C3 C1 120.9(6) . .
C4 C3 C1 119.8(7) . .
C4 C3 C2 119.1(7) . .
C3 C4 C5 121.1(7) . .
C4 C5 C4 117.5(10) 167 .
C4 C5 C6 121.2(5) . .
C4 C5 C6 121.2(5) 167 .
C7 C6 C5 120.7(7) 167 .
C7 C6 C5 120.6(7) . .
C7 C6 C7 83.1(7) 167 .
C11 C6 C5 120.2(7) . .
C11 C6 C5 120.2(7) 167 .
C11 C6 C7 67.3(6) . 167
C11 C6 C7 119.2(8) 167 167
C11 C6 C7 119.2(8) . .
C11 C6 C7 67.3(6) 167 .
C11 C6 C11 82.5(8) . 167
C6 C7 C7 48.5(4) . 167
C6 C7 C11 56.4(6) . 167
C8 C7 C6 119.9(9) . .
C8 C7 C7 89.8(5) . 167
C8 C7 C11 89.4(7) . 167
C11 C7 C7 89.8(5) 167 167
C7 C8 C8 90.2(5) . 167
C7 C8 C9 120.9(9) . .
C7 C8 C10 90.8(7) . 167
C9 C8 C8 48.7(4) . 167
C9 C8 C10 55.6(6) . 167
C10 C8 C8 89.4(5) 167 167
C8 C9 Si1 120.2(7) 167 .
C8 C9 Si1 120.2(7) . .
C8 C9 C8 82.7(8) . 167
C10 C9 Si1 120.8(7) 167 .
C10 C9 Si1 120.8(7) . .
C10 C9 C8 67.2(6) 167 .
C10 C9 C8 119.0(8) . .
C10 C9 C8 67.2(6) . 167
C10 C9 C8 119.0(8) 167 167
C10 C9 C10 82.6(9) 167 .
C8 C10 C10 90.6(5) 167 167
C9 C10 C8 57.2(6) . 167
C9 C10 C10 48.7(4) . 167
C9 C10 C11 121.2(9) . .
C11 C10 C8 89.8(7) . 167
C11 C10 C10 90.6(5) . 167
C6 C11 C7 56.4(6) . 167
C6 C11 C11 48.8(4) . 167
C7 C11 C11 90.2(5) 167 167
C10 C11 C6 119.9(9) . .
C10 C11 C7 89.9(7) . 167
C10 C11 C11 89.4(5) . 167

loop_
_geom_bond_atom_site_label_1
_geom_bond_atom_site_label_2
_geom_bond_distance
_geom_bond_site_symmetry_2
Cu1 Cu2 2.647(2) .
Cu1 O1 1.953(4) .
Cu1 O1 1.953(4) 102_655
Cu1 O1 1.953(4) 46_655
Cu1 O1 1.953(4) 141
Cu1 O3 2.106(8) .
Cu2 O2 1.941(4) 102_655
Cu2 O2 1.941(4) 141
Cu2 O2 1.941(4) 46_655
Cu2 O2 1.941(4) .
Cu2 O4 2.137(8) .
Si1 O5 1.663(14) .
Si1 C9 1.862(9) 88
Si1 C9 1.862(9) 63
Si1 C9 1.862(9) .
O1 C1 1.262(8) .
O2 C1 1.236(8) .
C1 C3 1.502(10) .
C2 C3 1.382(8) 167
C2 C3 1.382(8) .
C3 C4 1.379(9) .
C4 C5 1.413(9) .
C5 C4 1.413(9) 167
C5 C6 1.519(13) .
C6 C7 1.413(11) .
C6 C7 1.413(11) 167
C6 C11 1.413(12) .
C6 C11 1.413(12) 167
C7 C7 1.874(19) 167
C7 C8 1.398(12) .
C7 C11 1.565(14) 167
C8 C8 1.87(2) 167
C8 C9 1.413(11) .
C8 C10 1.550(14) 167
C9 C8 1.413(11) 167
C9 C10 1.387(11) 167
C9 C10 1.387(11) .
C10 C8 1.550(14) 167
C10 C10 1.83(2) 167
C10 C11 1.405(13) .
C11 C7 1.565(14) 167
C11 C11 1.86(2) 167

loop_
_platon_squeeze_void_nr
_platon_squeeze_void_average_x
_platon_squeeze_void_average_y
_platon_squeeze_void_average_z
_platon_squeeze_void_volume
_platon_squeeze_void_count_electrons
_platon_squeeze_void_content
1 -0.010 -0.018 -0.012 56387 10814 ' '
